data_4135397
loop_
_publ_author_name
'Heitkemper, Tobias'
'Sarcevic, Julijan'
'Sindlinger, Christian P.'

_publ_section_title
;
 A Neutral Silicon(II) Half-Sandwich Compound.
;
_journal_issue 51
_journal_name_full 'Journal of the American Chemical Society'
_journal_page_first 21304
_journal_page_last 21309
_journal_paper_doi 10.1021/jacs.0c11904
_journal_volume 142
_journal_year 2020
_chemical_formula_sum 'C60 H101 B Li2 O2 Si2'
_chemical_formula_weight 935.27
_space_group_crystal_system triclinic
_space_group_IT_number 2
_space_group_name_Hall '-P 1'
_space_group_name_H-M_alt 'P -1'
_atom_sites_solution_hydrogens geom
_audit_creation_method SHELXL-2018/3
_cell_angle_alpha 73.982(3)
_cell_angle_beta 80.257(3)
_cell_angle_gamma 88.739(3)
_cell_formula_units_Z 2
_cell_length_a 10.6412(19)
_cell_length_b 13.780(3)
_cell_length_c 21.703(4)
_cell_measurement_reflns_used 9492
_cell_measurement_temperature 100(2)
_cell_measurement_theta_max 26.71
_cell_measurement_theta_min 2.33
_cell_volume 3013.7(10)
_computing_cell_refinement 'Bruker SAINT'
_computing_data_collection 'Bruker APEX2'
_computing_data_reduction 'Bruker SAINT'
_computing_molecular_graphics 'Bruker SHELXTL'
_computing_publication_material 'Bruker SHELXTL'
_computing_structure_refinement 'SHELXL-2018/3 (Sheldrick, 2018)'
_computing_structure_solution 'SHELXT 2018/2 (Sheldrick, 2018)'
_diffrn_ambient_temperature 100(2)
_diffrn_measured_fraction_theta_full 1.000
_diffrn_measured_fraction_theta_max 0.994
_diffrn_measurement_device_type 'Bruker APEX-II CCD'
_diffrn_measurement_method '\f and \w scans'
_diffrn_radiation_type MoK\a
_diffrn_radiation_wavelength 0.71073
_diffrn_reflns_av_R_equivalents 0.0329
_diffrn_reflns_av_unetI/netI 0.0503
_diffrn_reflns_Laue_measured_fraction_full 1.000
_diffrn_reflns_Laue_measured_fraction_max 0.994
_diffrn_reflns_limit_h_max 13
_diffrn_reflns_limit_h_min -13
_diffrn_reflns_limit_k_max 17
_diffrn_reflns_limit_k_min -17
_diffrn_reflns_limit_l_max 27
_diffrn_reflns_limit_l_min -27
_diffrn_reflns_number 28544
_diffrn_reflns_point_group_measured_fraction_full 1.000
_diffrn_reflns_point_group_measured_fraction_max 0.994
_diffrn_reflns_theta_full 25.242
_diffrn_reflns_theta_max 26.782
_diffrn_reflns_theta_min 0.990
_exptl_absorpt_coefficient_mu 0.096
_exptl_absorpt_correction_T_max 0.7454
_exptl_absorpt_correction_T_min 0.6857
_exptl_absorpt_correction_type multi-scan
_exptl_crystal_colour colourless
_exptl_crystal_density_diffrn 1.031
_exptl_crystal_description block
_exptl_crystal_F_000 1032
_exptl_crystal_size_max 0.280
_exptl_crystal_size_mid 0.267
_exptl_crystal_size_min 0.200
_refine_diff_density_max 0.417
_refine_diff_density_min -0.248
_refine_diff_density_rms 0.046
_refine_ls_extinction_method none
_refine_ls_goodness_of_fit_ref 1.036
_refine_ls_hydrogen_treatment constr
_refine_ls_matrix_type full
_refine_ls_number_parameters 663
_refine_ls_number_reflns 12812
_refine_ls_number_restraints 138
_refine_ls_restrained_S_all 1.036
_refine_ls_R_factor_all 0.0572
_refine_ls_R_factor_gt 0.0438
_refine_ls_shift/su_max 0.001
_refine_ls_shift/su_mean 0.000
_refine_ls_structure_factor_coef Fsqd
_refine_ls_weighting_details 'w=1/[\s^2^(Fo^2^)+(0.0545P)^2^+0.7647P] where P=(Fo^2^+2Fc^2^)/3'
_refine_ls_weighting_scheme calc
_refine_ls_wR_factor_gt 0.1106
_refine_ls_wR_factor_ref 0.1191
_reflns_Friedel_coverage 0.000
_reflns_number_gt 10230
_reflns_number_total 12812
_reflns_threshold_expression 'I > 2\s(I)'
_cod_data_source_file ja0c11904_si_002.cif
_cod_data_source_block sad_a
_cod_depositor_comments 'Adding full bibliography for 4135395--4135397.cif.'
_cod_original_cell_volume 3013.9(9)
_cod_database_code 4135397
_shelx_shelxl_version_number 2018/3
_shelx_space_group_comment
;
The symmetry employed for this shelxl refinement is uniquely defined
by the following loop, which should always be used as a source of
symmetry information in preference to the above space-group names.
They are only intended as comments.
;
_shelx_estimated_absorpt_t_min 0.974
_shelx_estimated_absorpt_t_max 0.981

loop_
_space_group_symop_operation_xyz
'x, y, z'
'-x, -y, -z'

loop_
_atom_site_label
_atom_site_type_symbol
_atom_site_fract_x
_atom_site_fract_y
_atom_site_fract_z
_atom_site_U_iso_or_equiv
_atom_site_adp_type
_atom_site_occupancy
_atom_site_site_symmetry_order
_atom_site_calc_flag
_atom_site_refinement_flags_posn
_atom_site_refinement_flags_adp
_atom_site_refinement_flags_occupancy
_atom_site_disorder_assembly
_atom_site_disorder_group
Si1 Si 0.31226(4) 0.60573(3) 0.30934(2) 0.01479(10) Uani 1 1 d . . . . .
C1 C 0.25166(13) 0.51253(10) 0.27342(7) 0.0138(3) Uani 1 1 d . . . . .
O1 O -0.06034(10) 0.39825(8) 0.38044(6) 0.0279(3) Uani 1 1 d . . . . .
Li1 Li 0.0825(2) 0.41059(19) 0.30845(12) 0.0201(5) Uani 1 1 d . . . . .
B1 B 0.16642(15) 0.53228(12) 0.22015(8) 0.0146(3) Uani 1 1 d . . . . .
Si2 Si 0.06988(4) 0.39788(3) 0.14453(2) 0.01623(10) Uani 1 1 d . . . . .
C2 C 0.28971(13) 0.40705(10) 0.28484(7) 0.0133(3) Uani 1 1 d . . . . .
O2 O 0.48721(10) 0.56633(8) 0.11873(5) 0.0258(3) Uani 1 1 d . . . . .
Li2 Li 0.3593(2) 0.48685(18) 0.18371(12) 0.0196(5) Uani 1 1 d . . . . .
C5 C 0.10537(13) 0.63575(10) 0.18747(7) 0.0155(3) Uani 1 1 d . . . . .
C4 C 0.15881(13) 0.43047(10) 0.20312(7) 0.0138(3) Uani 1 1 d . . . . .
C3 C 0.23501(13) 0.35956(10) 0.24418(7) 0.0134(3) Uani 1 1 d . . . . .
C6 C 0.03173(13) 0.69318(11) 0.22385(7) 0.0168(3) Uani 1 1 d . . . . .
H6 H 0.017123 0.668473 0.269939 0.020 Uiso 1 1 calc R U . . .
C7 C -0.02090(13) 0.78472(11) 0.19547(7) 0.0173(3) Uani 1 1 d . . . . .
C8 C -0.10339(14) 0.84607(11) 0.23615(8) 0.0208(3) Uani 1 1 d D U . . .
C9 C -0.10610(19) 0.80150(14) 0.30941(9) 0.0283(5) Uani 0.913(3) 1 d D U P A 1
H9A H -0.146881 0.734102 0.323601 0.042 Uiso 0.913(3) 1 calc R U P A 1
H9B H -0.154477 0.845386 0.332984 0.042 Uiso 0.913(3) 1 calc R U P A 1
H9C H -0.018673 0.796533 0.318461 0.042 Uiso 0.913(3) 1 calc R U P A 1
C10 C -0.23949(18) 0.84894(17) 0.22266(11) 0.0375(6) Uani 0.913(3) 1 d D U P A 1
H10A H -0.239331 0.879933 0.176210 0.056 Uiso 0.913(3) 1 calc R U P A 1
H10B H -0.291452 0.888757 0.248030 0.056 Uiso 0.913(3) 1 calc R U P A 1
H10C H -0.275257 0.779987 0.235047 0.056 Uiso 0.913(3) 1 calc R U P A 1
C11 C -0.04828(19) 0.95474(13) 0.21861(10) 0.0312(5) Uani 0.913(3) 1 d D U P A 1
H11A H -0.046600 0.987109 0.172190 0.047 Uiso 0.913(3) 1 calc R U P A 1
H11B H 0.038618 0.952846 0.228212 0.047 Uiso 0.913(3) 1 calc R U P A 1
H11C H -0.101854 0.993307 0.244279 0.047 Uiso 0.913(3) 1 calc R U P A 1
C9A C -0.2294(14) 0.7792(13) 0.2633(8) 0.027(4) Uani 0.087(3) 1 d D U P A 2
H9AA H -0.265849 0.769016 0.226908 0.041 Uiso 0.087(3) 1 calc R U P A 2
H9AB H -0.290981 0.813333 0.288616 0.041 Uiso 0.087(3) 1 calc R U P A 2
H9AC H -0.209763 0.713583 0.291215 0.041 Uiso 0.087(3) 1 calc R U P A 2
C10A C -0.0366(17) 0.8586(16) 0.2872(8) 0.033(5) Uani 0.087(3) 1 d D U P A 2
H10D H 0.043163 0.897231 0.267344 0.049 Uiso 0.087(3) 1 calc R U P A 2
H10E H -0.017679 0.792030 0.314255 0.049 Uiso 0.087(3) 1 calc R U P A 2
H10F H -0.090701 0.894785 0.314313 0.049 Uiso 0.087(3) 1 calc R U P A 2
C11A C -0.145(2) 0.9450(12) 0.1920(8) 0.041(6) Uani 0.087(3) 1 d D U P A 2
H11D H -0.070272 0.989125 0.170788 0.061 Uiso 0.087(3) 1 calc R U P A 2
H11E H -0.204776 0.979177 0.218278 0.061 Uiso 0.087(3) 1 calc R U P A 2
H11F H -0.187399 0.929796 0.158816 0.061 Uiso 0.087(3) 1 calc R U P A 2
C12 C 0.00089(14) 0.81970(11) 0.12787(7) 0.0193(3) Uani 1 1 d . . . . .
H12 H -0.034674 0.881791 0.107667 0.023 Uiso 1 1 calc R U . . .
C13 C 0.07354(14) 0.76626(11) 0.08873(7) 0.0184(3) Uani 1 1 d . . . . .
C14 C 0.09312(15) 0.80864(11) 0.01435(8) 0.0217(3) Uani 1 1 d . . . . .
C15 C -0.03777(17) 0.81756(13) -0.00796(8) 0.0298(4) Uani 1 1 d . . . . .
H15A H -0.026114 0.847018 -0.055191 0.045 Uiso 1 1 calc R U . . .
H15B H -0.092072 0.860979 0.013673 0.045 Uiso 1 1 calc R U . . .
H15C H -0.078331 0.750338 0.003452 0.045 Uiso 1 1 calc R U . . .
C16 C 0.15970(18) 0.91301(12) -0.00575(8) 0.0297(4) Uani 1 1 d . . . . .
H16A H 0.167692 0.941696 -0.052926 0.045 Uiso 1 1 calc R U . . .
H16B H 0.244714 0.906334 0.006413 0.045 Uiso 1 1 calc R U . . .
H16C H 0.109195 0.957664 0.016426 0.045 Uiso 1 1 calc R U . . .
C17 C 0.17557(17) 0.74085(12) -0.02072(8) 0.0271(4) Uani 1 1 d . . . . .
H17A H 0.187498 0.771863 -0.067801 0.041 Uiso 1 1 calc R U . . .
H17B H 0.133087 0.674504 -0.010218 0.041 Uiso 1 1 calc R U . . .
H17C H 0.258799 0.732849 -0.006547 0.041 Uiso 1 1 calc R U . . .
C19 C 0.31749(15) 0.73935(11) 0.25608(8) 0.0235(3) Uani 1 1 d . . . . .
H19A H 0.363205 0.742110 0.212430 0.035 Uiso 1 1 calc R U . . .
H19B H 0.361687 0.783137 0.274713 0.035 Uiso 1 1 calc R U . . .
H19C H 0.230316 0.762415 0.253340 0.035 Uiso 1 1 calc R U . . .
C18 C 0.12400(14) 0.67539(10) 0.11969(7) 0.0172(3) Uani 1 1 d . . . . .
H18 H 0.173452 0.638439 0.093636 0.021 Uiso 1 1 calc R U . . .
C20 C 0.20869(15) 0.60961(11) 0.38809(7) 0.0204(3) Uani 1 1 d . . . . .
H20A H 0.120594 0.622627 0.381045 0.031 Uiso 1 1 calc R U . . .
H20B H 0.239963 0.663570 0.403472 0.031 Uiso 1 1 calc R U . . .
H20C H 0.211642 0.544658 0.420736 0.031 Uiso 1 1 calc R U . . .
C21 C 0.48244(14) 0.58290(12) 0.32274(8) 0.0241(3) Uani 1 1 d . . . . .
H21A H 0.531955 0.563873 0.285672 0.036 Uiso 1 1 calc R U . . .
H21B H 0.483885 0.528280 0.362620 0.036 Uiso 1 1 calc R U . . .
H21C H 0.519794 0.644691 0.326879 0.036 Uiso 1 1 calc R U . . .
C22 C -0.07902(15) 0.47248(13) 0.13407(9) 0.0292(4) Uani 1 1 d . . . . .
H22A H -0.058089 0.544654 0.124122 0.044 Uiso 1 1 calc R U . . .
H22B H -0.141436 0.451942 0.174343 0.044 Uiso 1 1 calc R U . . .
H22C H -0.115101 0.459699 0.098301 0.044 Uiso 1 1 calc R U . . .
C23 C 0.17023(16) 0.42368(12) 0.06117(8) 0.0245(3) Uani 1 1 d . . . . .
H23A H 0.117503 0.414946 0.030079 0.037 Uiso 1 1 calc R U . . .
H23B H 0.240559 0.376439 0.062336 0.037 Uiso 1 1 calc R U . . .
H23C H 0.204836 0.493076 0.047712 0.037 Uiso 1 1 calc R U . . .
C24 C 0.01492(14) 0.26193(12) 0.16806(8) 0.0222(3) Uani 1 1 d . . . . .
H24A H -0.052371 0.254782 0.143748 0.033 Uiso 1 1 calc R U . . .
H24B H -0.018469 0.239936 0.214803 0.033 Uiso 1 1 calc R U . . .
H24C H 0.086933 0.220179 0.157890 0.033 Uiso 1 1 calc R U . . .
C25 C 0.37778(13) 0.35241(10) 0.32867(7) 0.0141(3) Uani 1 1 d . . . . .
C26 C 0.36223(13) 0.35084(10) 0.39412(7) 0.0149(3) Uani 1 1 d . . . . .
H26 H 0.295921 0.388539 0.410954 0.018 Uiso 1 1 calc R U . . .
C27 C 0.44128(14) 0.29548(10) 0.43551(7) 0.0166(3) Uani 1 1 d . . . . .
C28 C 0.42764(14) 0.29398(11) 0.50730(7) 0.0205(3) Uani 1 1 d . . . . .
C29 C 0.32118(16) 0.36076(12) 0.52755(8) 0.0260(4) Uani 1 1 d . . . . .
H29A H 0.337331 0.430363 0.500206 0.039 Uiso 1 1 calc R U . . .
H29B H 0.318654 0.358886 0.573214 0.039 Uiso 1 1 calc R U . . .
H29C H 0.239231 0.335876 0.522232 0.039 Uiso 1 1 calc R U . . .
C30 C 0.55373(17) 0.33330(16) 0.51872(9) 0.0361(4) Uani 1 1 d . . . . .
H30A H 0.623053 0.289261 0.508538 0.054 Uiso 1 1 calc R U . . .
H30B H 0.545884 0.333508 0.564327 0.054 Uiso 1 1 calc R U . . .
H30C H 0.572458 0.402140 0.490550 0.054 Uiso 1 1 calc R U . . .
C31 C 0.40131(19) 0.18587(13) 0.55040(8) 0.0337(4) Uani 1 1 d . . . . .
H31A H 0.321214 0.160156 0.543485 0.051 Uiso 1 1 calc R U . . .
H31B H 0.394495 0.185024 0.596141 0.051 Uiso 1 1 calc R U . . .
H31C H 0.471329 0.143074 0.539206 0.051 Uiso 1 1 calc R U . . .
C32 C 0.53693(14) 0.23945(11) 0.40995(7) 0.0178(3) Uani 1 1 d . . . . .
H32 H 0.590154 0.200171 0.437867 0.021 Uiso 1 1 calc R U . . .
C33 C 0.55682(13) 0.23928(10) 0.34490(7) 0.0158(3) Uani 1 1 d . . . . .
C34 C 0.65958(14) 0.17259(11) 0.31951(8) 0.0200(3) Uani 1 1 d . . . . .
C35 C 0.68061(15) 0.19517(13) 0.24552(8) 0.0263(4) Uani 1 1 d . . . . .
H35A H 0.706973 0.266207 0.225785 0.039 Uiso 1 1 calc R U . . .
H35B H 0.601068 0.181886 0.231818 0.039 Uiso 1 1 calc R U . . .
H35C H 0.747288 0.151911 0.231459 0.039 Uiso 1 1 calc R U . . .
C36 C 0.61510(19) 0.06211(13) 0.34868(11) 0.0427(5) Uani 1 1 d . . . . .
H36A H 0.535086 0.051410 0.334514 0.064 Uiso 1 1 calc R U . . .
H36B H 0.601432 0.045842 0.396258 0.064 Uiso 1 1 calc R U . . .
H36C H 0.680286 0.018325 0.333957 0.064 Uiso 1 1 calc R U . . .
C37 C 0.78724(16) 0.18807(15) 0.33995(9) 0.0354(4) Uani 1 1 d . . . . .
H37A H 0.850731 0.143839 0.324389 0.053 Uiso 1 1 calc R U . . .
H37B H 0.776054 0.171623 0.387487 0.053 Uiso 1 1 calc R U . . .
H37C H 0.816428 0.258635 0.321032 0.053 Uiso 1 1 calc R U . . .
C38 C 0.47766(13) 0.29749(10) 0.30498(7) 0.0156(3) Uani 1 1 d . . . . .
H38 H 0.491870 0.300039 0.260143 0.019 Uiso 1 1 calc R U . . .
C39 C 0.25193(13) 0.24993(10) 0.24842(7) 0.0141(3) Uani 1 1 d . . . . .
C40 C 0.30977(13) 0.21683(10) 0.19519(7) 0.0154(3) Uani 1 1 d . . . . .
H40 H 0.336029 0.265371 0.154557 0.018 Uiso 1 1 calc R U . . .
C41 C 0.33003(13) 0.11523(11) 0.19986(7) 0.0169(3) Uani 1 1 d . . . . .
C42 C 0.39132(15) 0.07709(11) 0.14175(8) 0.0207(3) Uani 1 1 d . . . . .
C43 C 0.4317(2) 0.16345(13) 0.08027(8) 0.0360(4) Uani 1 1 d . . . . .
H43A H 0.470983 0.135807 0.044749 0.054 Uiso 1 1 calc R U . . .
H43B H 0.493297 0.208273 0.088424 0.054 Uiso 1 1 calc R U . . .
H43C H 0.356595 0.201672 0.068197 0.054 Uiso 1 1 calc R U . . .
C44 C 0.29516(17) 0.00814(13) 0.12724(9) 0.0297(4) Uani 1 1 d . . . . .
H44A H 0.219221 0.046317 0.116617 0.045 Uiso 1 1 calc R U . . .
H44B H 0.270709 -0.049435 0.165556 0.045 Uiso 1 1 calc R U . . .
H44C H 0.334296 -0.016387 0.090314 0.045 Uiso 1 1 calc R U . . .
C45 C 0.51030(15) 0.01646(13) 0.15785(9) 0.0284(4) Uani 1 1 d . . . . .
H45A H 0.549284 -0.007059 0.120474 0.043 Uiso 1 1 calc R U . . .
H45B H 0.485680 -0.041820 0.195689 0.043 Uiso 1 1 calc R U . . .
H45C H 0.571752 0.059607 0.167650 0.043 Uiso 1 1 calc R U . . .
C46 C 0.29181(14) 0.04511(10) 0.26083(7) 0.0177(3) Uani 1 1 d . . . . .
H46 H 0.305530 -0.024599 0.265007 0.021 Uiso 1 1 calc R U . . .
C47 C 0.23465(13) 0.07443(10) 0.31516(7) 0.0163(3) Uani 1 1 d . . . . .
C48 C 0.19176(14) -0.00023(11) 0.38232(7) 0.0192(3) Uani 1 1 d . . . . .
C49 C 0.04543(15) -0.00016(12) 0.39945(8) 0.0256(4) Uani 1 1 d . . . . .
H49A H 0.017930 0.068183 0.399445 0.038 Uiso 1 1 calc R U . . .
H49B H 0.017441 -0.046578 0.442672 0.038 Uiso 1 1 calc R U . . .
H49C H 0.007722 -0.022037 0.367157 0.038 Uiso 1 1 calc R U . . .
C50 C 0.23233(17) -0.10828(11) 0.38401(8) 0.0274(4) Uani 1 1 d . . . . .
H50A H 0.191720 -0.131734 0.353239 0.041 Uiso 1 1 calc R U . . .
H50B H 0.205960 -0.152826 0.427999 0.041 Uiso 1 1 calc R U . . .
H50C H 0.325244 -0.109315 0.371888 0.041 Uiso 1 1 calc R U . . .
C51 C 0.25028(16) 0.03164(12) 0.43435(8) 0.0250(3) Uani 1 1 d . . . . .
H51A H 0.343525 0.031385 0.423794 0.038 Uiso 1 1 calc R U . . .
H51B H 0.221506 -0.015923 0.477073 0.038 Uiso 1 1 calc R U . . .
H51C H 0.222989 0.099696 0.435237 0.038 Uiso 1 1 calc R U . . .
C52 C 0.21415(13) 0.17767(10) 0.30734(7) 0.0156(3) Uani 1 1 d . . . . .
H52 H 0.172991 0.198940 0.343611 0.019 Uiso 1 1 calc R U . . .
C53 C -0.14965(19) 0.47901(15) 0.36979(11) 0.0461(6) Uani 1 1 d . . . . .
H53A H -0.110206 0.542085 0.372020 0.055 Uiso 1 1 calc R U . . .
H53B H -0.226403 0.462027 0.403989 0.055 Uiso 1 1 calc R U . . .
C54 C -0.18663(18) 0.49396(15) 0.30420(12) 0.0474(6) Uani 1 1 d . . . . .
H54A H -0.241251 0.552628 0.295148 0.071 Uiso 1 1 calc R U . . .
H54B H -0.233118 0.433657 0.303697 0.071 Uiso 1 1 calc R U . . .
H54C H -0.109682 0.505367 0.270891 0.071 Uiso 1 1 calc R U . . .
C55 C -0.04410(19) 0.36542(14) 0.44751(9) 0.0366(4) Uani 1 1 d . . . . .
H55A H -0.128467 0.356152 0.476103 0.044 Uiso 1 1 calc R U . . .
H55B H 0.005441 0.417270 0.457688 0.044 Uiso 1 1 calc R U . . .
C56 C 0.02452(17) 0.26810(13) 0.45945(9) 0.0342(4) Uani 1 1 d . . . . .
H56A H -0.024418 0.217260 0.448856 0.051 Uiso 1 1 calc R U . . .
H56B H 0.034042 0.244962 0.505319 0.051 Uiso 1 1 calc R U . . .
H56C H 0.108990 0.278174 0.432021 0.051 Uiso 1 1 calc R U . . .
C57 C 0.47761(18) 0.67511(13) 0.09769(9) 0.0342(4) Uani 1 1 d . . . . .
H57A H 0.395476 0.694607 0.119513 0.041 Uiso 1 1 calc R U . . .
H57B H 0.477663 0.696600 0.050232 0.041 Uiso 1 1 calc R U . . .
C58 C 0.5843(2) 0.72929(16) 0.11238(12) 0.0533(6) Uani 1 1 d . . . . .
H58A H 0.664056 0.720738 0.084549 0.080 Uiso 1 1 calc R U . . .
H58B H 0.592755 0.701287 0.158142 0.080 Uiso 1 1 calc R U . . .
H58C H 0.565978 0.801316 0.104085 0.080 Uiso 1 1 calc R U . . .
C59 C 0.58804(16) 0.52971(13) 0.07961(9) 0.0341(4) Uani 1 1 d . . . . .
H59A H 0.671466 0.550121 0.087185 0.041 Uiso 1 1 calc R U . . .
H59B H 0.582979 0.558631 0.033003 0.041 Uiso 1 1 calc R U . . .
C60 C 0.5761(2) 0.41801(14) 0.09715(12) 0.0496(6) Uani 1 1 d . . . . .
H60A H 0.494625 0.398438 0.088054 0.074 Uiso 1 1 calc R U . . .
H60B H 0.579309 0.390033 0.143536 0.074 Uiso 1 1 calc R U . . .
H60C H 0.646381 0.391743 0.071434 0.074 Uiso 1 1 calc R U . . .

loop_
_atom_site_aniso_label
_atom_site_aniso_U_11
_atom_site_aniso_U_22
_atom_site_aniso_U_33
_atom_site_aniso_U_23
_atom_site_aniso_U_13
_atom_site_aniso_U_12
Si1 0.0166(2) 0.01210(19) 0.0169(2) -0.00624(16) -0.00245(15) 0.00044(14)
C1 0.0146(7) 0.0127(7) 0.0140(7) -0.0047(5) -0.0006(5) 0.0020(5)
O1 0.0265(6) 0.0240(6) 0.0287(7) -0.0075(5) 0.0079(5) 0.0004(5)
Li1 0.0196(12) 0.0207(13) 0.0186(13) -0.0051(10) 0.0006(10) 0.0009(10)
B1 0.0153(7) 0.0139(8) 0.0145(8) -0.0047(6) -0.0008(6) 0.0010(6)
Si2 0.0171(2) 0.0170(2) 0.0162(2) -0.00612(16) -0.00499(16) 0.00154(15)
C2 0.0137(6) 0.0122(7) 0.0135(7) -0.0040(5) -0.0002(5) 0.0016(5)
O2 0.0254(6) 0.0216(6) 0.0264(6) -0.0067(5) 0.0074(5) -0.0024(4)
Li2 0.0206(13) 0.0185(12) 0.0179(13) -0.0045(10) 0.0005(10) 0.0021(10)
C5 0.0156(7) 0.0135(7) 0.0191(8) -0.0063(6) -0.0045(6) 0.0022(5)
C4 0.0142(7) 0.0136(7) 0.0134(7) -0.0039(5) -0.0016(5) 0.0017(5)
C3 0.0141(6) 0.0125(7) 0.0126(7) -0.0030(5) -0.0005(5) 0.0009(5)
C6 0.0179(7) 0.0162(7) 0.0164(7) -0.0047(6) -0.0029(6) 0.0012(5)
C7 0.0172(7) 0.0151(7) 0.0209(8) -0.0073(6) -0.0031(6) 0.0013(5)
C8 0.0208(7) 0.0176(7) 0.0241(8) -0.0078(6) -0.0007(6) 0.0059(6)
C9 0.0319(11) 0.0255(10) 0.0272(10) -0.0114(8) 0.0017(8) 0.0084(8)
C10 0.0232(10) 0.0472(14) 0.0506(14) -0.0267(12) -0.0087(9) 0.0129(9)
C11 0.0401(11) 0.0192(9) 0.0339(11) -0.0135(8) 0.0044(9) 0.0024(8)
C9A 0.028(8) 0.038(10) 0.016(9) -0.004(7) -0.006(7) 0.007(6)
C10A 0.037(10) 0.043(12) 0.022(8) -0.019(8) 0.002(7) -0.002(9)
C11A 0.060(14) 0.029(8) 0.022(9) -0.004(6) 0.013(8) 0.026(8)
C12 0.0234(8) 0.0127(7) 0.0232(8) -0.0049(6) -0.0082(6) 0.0055(6)
C13 0.0224(7) 0.0147(7) 0.0194(8) -0.0050(6) -0.0070(6) 0.0028(6)
C14 0.0312(9) 0.0166(7) 0.0184(8) -0.0049(6) -0.0079(6) 0.0062(6)
C15 0.0406(10) 0.0277(9) 0.0261(9) -0.0101(7) -0.0166(8) 0.0106(7)
C16 0.0443(10) 0.0211(8) 0.0218(9) -0.0030(7) -0.0051(7) -0.0004(7)
C17 0.0390(10) 0.0249(8) 0.0178(8) -0.0063(7) -0.0065(7) 0.0099(7)
C19 0.0296(8) 0.0155(7) 0.0256(9) -0.0073(6) -0.0023(7) -0.0020(6)
C18 0.0197(7) 0.0150(7) 0.0192(8) -0.0079(6) -0.0045(6) 0.0040(5)
C20 0.0251(8) 0.0178(7) 0.0202(8) -0.0086(6) -0.0030(6) 0.0023(6)
C21 0.0202(8) 0.0223(8) 0.0335(9) -0.0128(7) -0.0061(7) -0.0002(6)
C22 0.0251(8) 0.0294(9) 0.0404(10) -0.0154(8) -0.0166(8) 0.0064(7)
C23 0.0307(9) 0.0245(8) 0.0190(8) -0.0072(7) -0.0041(7) -0.0012(7)
C24 0.0203(8) 0.0242(8) 0.0240(8) -0.0085(7) -0.0054(6) -0.0036(6)
C25 0.0167(7) 0.0090(6) 0.0160(7) -0.0022(5) -0.0033(6) 0.0000(5)
C26 0.0162(7) 0.0118(7) 0.0173(7) -0.0053(6) -0.0026(6) 0.0014(5)
C27 0.0208(7) 0.0125(7) 0.0160(7) -0.0025(6) -0.0039(6) -0.0011(5)
C28 0.0240(8) 0.0221(8) 0.0155(8) -0.0040(6) -0.0057(6) 0.0028(6)
C29 0.0332(9) 0.0286(9) 0.0182(8) -0.0100(7) -0.0046(7) 0.0050(7)
C30 0.0303(9) 0.0554(12) 0.0315(10) -0.0241(9) -0.0098(8) 0.0003(8)
C31 0.0464(11) 0.0269(9) 0.0221(9) -0.0004(7) -0.0013(8) 0.0067(8)
C32 0.0186(7) 0.0143(7) 0.0204(8) -0.0023(6) -0.0073(6) 0.0029(5)
C33 0.0151(7) 0.0127(7) 0.0204(8) -0.0054(6) -0.0038(6) 0.0017(5)
C34 0.0185(7) 0.0161(7) 0.0253(8) -0.0060(6) -0.0040(6) 0.0057(6)
C35 0.0204(8) 0.0322(9) 0.0297(9) -0.0149(7) -0.0043(7) 0.0098(7)
C36 0.0448(11) 0.0173(8) 0.0551(13) -0.0074(8) 0.0166(10) 0.0062(8)
C37 0.0227(9) 0.0528(12) 0.0387(11) -0.0227(9) -0.0128(8) 0.0176(8)
C38 0.0172(7) 0.0144(7) 0.0155(7) -0.0045(6) -0.0029(6) -0.0001(5)
C39 0.0136(7) 0.0126(7) 0.0173(7) -0.0045(6) -0.0056(5) 0.0015(5)
C40 0.0167(7) 0.0133(7) 0.0157(7) -0.0034(6) -0.0022(6) 0.0005(5)
C41 0.0179(7) 0.0155(7) 0.0187(8) -0.0068(6) -0.0038(6) 0.0019(5)
C42 0.0270(8) 0.0154(7) 0.0207(8) -0.0082(6) -0.0014(6) 0.0028(6)
C43 0.0581(12) 0.0216(9) 0.0237(9) -0.0090(7) 0.0100(8) 0.0033(8)
C44 0.0353(9) 0.0307(9) 0.0304(10) -0.0187(8) -0.0091(8) 0.0026(7)
C45 0.0263(8) 0.0283(9) 0.0337(10) -0.0168(8) -0.0009(7) 0.0067(7)
C46 0.0206(7) 0.0105(7) 0.0229(8) -0.0052(6) -0.0056(6) 0.0013(5)
C47 0.0166(7) 0.0136(7) 0.0183(8) -0.0031(6) -0.0042(6) 0.0001(5)
C48 0.0228(8) 0.0139(7) 0.0187(8) -0.0017(6) -0.0025(6) 0.0018(6)
C49 0.0253(8) 0.0185(8) 0.0283(9) -0.0010(7) -0.0002(7) -0.0013(6)
C50 0.0360(9) 0.0143(7) 0.0260(9) 0.0003(7) 0.0008(7) 0.0039(6)
C51 0.0319(9) 0.0230(8) 0.0188(8) -0.0028(7) -0.0053(7) 0.0020(7)
C52 0.0177(7) 0.0141(7) 0.0162(7) -0.0068(6) -0.0020(6) 0.0008(5)
C53 0.0361(11) 0.0314(10) 0.0557(14) -0.0050(9) 0.0212(10) 0.0093(8)
C54 0.0219(9) 0.0347(11) 0.0754(16) -0.0001(10) -0.0057(10) 0.0022(8)
C55 0.0456(11) 0.0342(10) 0.0263(10) -0.0127(8) 0.0125(8) -0.0076(8)
C56 0.0371(10) 0.0334(10) 0.0300(10) -0.0068(8) -0.0016(8) -0.0089(8)
C57 0.0386(10) 0.0240(9) 0.0355(11) -0.0053(8) 0.0018(8) -0.0011(7)
C58 0.0474(12) 0.0398(12) 0.0735(16) -0.0269(11) 0.0091(11) -0.0162(10)
C59 0.0260(9) 0.0316(9) 0.0395(11) -0.0108(8) 0.0107(8) -0.0002(7)
C60 0.0399(11) 0.0315(10) 0.0689(15) -0.0179(10) 0.0208(10) 0.0015(8)

loop_
_atom_type_symbol
_atom_type_description
_atom_type_scat_dispersion_real
_atom_type_scat_dispersion_imag
_atom_type_scat_source
C C 0.0033 0.0016 'International Tables Vol C Tables 4.2.6.8 and 6.1.1.4'
H H 0.0000 0.0000 'International Tables Vol C Tables 4.2.6.8 and 6.1.1.4'
Li Li -0.0003 0.0001 'International Tables Vol C Tables 4.2.6.8 and 6.1.1.4'
B B 0.0013 0.0007 'International Tables Vol C Tables 4.2.6.8 and 6.1.1.4'
O O 0.0106 0.0060 'International Tables Vol C Tables 4.2.6.8 and 6.1.1.4'
Si Si 0.0817 0.0704 'International Tables Vol C Tables 4.2.6.8 and 6.1.1.4'

loop_
_geom_angle_atom_site_label_1
_geom_angle_atom_site_label_2
_geom_angle_atom_site_label_3
_geom_angle
_geom_angle_site_symmetry_1
_geom_angle_site_symmetry_3
_geom_angle_publ_flag
C1 Si1 C19 113.60(7) . . ?
C1 Si1 C20 112.19(6) . . ?
C19 Si1 C20 104.72(7) . . ?
C1 Si1 C21 112.58(7) . . ?
C19 Si1 C21 103.77(7) . . ?
C20 Si1 C21 109.38(7) . . ?
C2 C1 B1 106.70(11) . . ?
C2 C1 Si1 125.23(10) . . ?
B1 C1 Si1 127.67(10) . . ?
C2 C1 Li2 69.52(10) . . ?
B1 C1 Li2 69.93(10) . . ?
Si1 C1 Li2 119.94(9) . . ?
C2 C1 Li1 69.65(10) . . ?
B1 C1 Li1 70.69(10) . . ?
Si1 C1 Li1 130.14(10) . . ?
Li2 C1 Li1 109.87(11) . . ?
C55 O1 C53 111.33(14) . . ?
C55 O1 Li1 122.38(13) . . ?
C53 O1 Li1 114.21(13) . . ?
O1 Li1 C2 143.46(14) . . ?
O1 Li1 C3 157.23(14) . . ?
C2 Li1 C3 38.30(7) . . ?
O1 Li1 C1 132.28(14) . . ?
C2 Li1 C1 39.07(6) . . ?
C3 Li1 C1 65.65(9) . . ?
O1 Li1 B1 136.05(14) . . ?
C2 Li1 B1 66.47(9) . . ?
C3 Li1 B1 66.17(9) . . ?
C1 Li1 B1 40.89(7) . . ?
O1 Li1 C4 151.12(14) . . ?
C2 Li1 C4 65.39(8) . . ?
C3 Li1 C4 38.55(6) . . ?
C1 Li1 C4 67.60(9) . . ?
B1 Li1 C4 40.67(7) . . ?
C1 B1 C4 105.38(12) . . ?
C1 B1 C5 127.38(12) . . ?
C4 B1 C5 127.18(13) . . ?
C1 B1 Li2 68.94(10) . . ?
C4 B1 Li2 69.67(10) . . ?
C5 B1 Li2 123.55(12) . . ?
C1 B1 Li1 68.41(10) . . ?
C4 B1 Li1 69.67(10) . . ?
C5 B1 Li1 128.28(12) . . ?
Li2 B1 Li1 108.16(11) . . ?
C4 Si2 C24 114.13(7) . . ?
C4 Si2 C22 112.98(7) . . ?
C24 Si2 C22 105.00(7) . . ?
C4 Si2 C23 111.30(7) . . ?
C24 Si2 C23 106.52(7) . . ?
C22 Si2 C23 106.31(8) . . ?
C3 C2 C1 110.45(12) . . ?
C3 C2 C25 121.52(12) . . ?
C1 C2 C25 127.95(12) . . ?
C3 C2 Li2 71.39(10) . . ?
C1 C2 Li2 71.33(10) . . ?
C25 C2 Li2 121.50(11) . . ?
C3 C2 Li1 71.25(10) . . ?
C1 C2 Li1 71.28(10) . . ?
C25 C2 Li1 126.73(12) . . ?
Li2 C2 Li1 111.64(11) . . ?
C59 O2 C57 112.74(12) . . ?
C59 O2 Li2 126.35(12) . . ?
C57 O2 Li2 120.30(12) . . ?
O2 Li2 C2 150.29(15) . . ?
O2 Li2 C3 162.30(14) . . ?
C2 Li2 C3 38.35(7) . . ?
O2 Li2 C1 131.42(13) . . ?
C2 Li2 C1 39.14(7) . . ?
C3 Li2 C1 65.72(9) . . ?
O2 Li2 B1 127.99(14) . . ?
C2 Li2 B1 66.93(9) . . ?
C3 Li2 B1 66.56(9) . . ?
C1 Li2 B1 41.14(7) . . ?
O2 Li2 C4 143.54(15) . . ?
C2 Li2 C4 65.76(8) . . ?
C3 Li2 C4 38.71(6) . . ?
C1 Li2 C4 67.94(9) . . ?
B1 Li2 C4 41.03(7) . . ?
C18 C5 C6 116.27(13) . . ?
C18 C5 B1 120.98(12) . . ?
C6 C5 B1 122.75(13) . . ?
C3 C4 B1 106.49(12) . . ?
C3 C4 Si2 124.39(10) . . ?
B1 C4 Si2 129.11(10) . . ?
C3 C4 Li2 69.56(10) . . ?
B1 C4 Li2 69.30(10) . . ?
Si2 C4 Li2 127.00(10) . . ?
C3 C4 Li1 69.07(10) . . ?
B1 C4 Li1 69.66(10) . . ?
Si2 C4 Li1 124.96(9) . . ?
Li2 C4 Li1 107.96(11) . . ?
C2 C3 C4 110.97(12) . . ?
C2 C3 C39 121.94(12) . . ?
C4 C3 C39 127.01(12) . . ?
C2 C3 Li2 70.26(10) . . ?
C4 C3 Li2 71.73(10) . . ?
C39 C3 Li2 127.55(11) . . ?
C2 C3 Li1 70.46(10) . . ?
C4 C3 Li1 72.38(10) . . ?
C39 C3 Li1 121.56(11) . . ?
Li2 C3 Li1 110.67(11) . . ?
C7 C6 C5 123.03(14) . . ?
C12 C7 C6 117.80(13) . . ?
C12 C7 C8 119.82(13) . . ?
C6 C7 C8 122.36(13) . . ?
C10 C8 C9 108.72(15) . . ?
C10A C8 C11A 115.0(11) . . ?
C10 C8 C11 109.56(15) . . ?
C9 C8 C11 106.44(14) . . ?
C10A C8 C7 109.5(8) . . ?
C10 C8 C7 109.56(13) . . ?
C9 C8 C7 112.40(13) . . ?
C11A C8 C7 110.9(7) . . ?
C11 C8 C7 110.08(13) . . ?
C10A C8 C9A 113.3(10) . . ?
C11A C8 C9A 104.7(10) . . ?
C7 C8 C9A 102.7(7) . . ?
C7 C12 C13 122.08(13) . . ?
C18 C13 C12 117.65(14) . . ?
C18 C13 C14 122.86(13) . . ?
C12 C13 C14 119.49(13) . . ?
C17 C14 C16 107.88(14) . . ?
C17 C14 C13 112.44(12) . . ?
C16 C14 C13 109.51(12) . . ?
C17 C14 C15 108.00(13) . . ?
C16 C14 C15 109.84(13) . . ?
C13 C14 C15 109.13(13) . . ?
C13 C18 C5 123.17(13) . . ?
C26 C25 C38 117.78(13) . . ?
C26 C25 C2 122.29(12) . . ?
C38 C25 C2 119.89(13) . . ?
C27 C26 C25 121.87(13) . . ?
C26 C27 C32 118.08(13) . . ?
C26 C27 C28 122.87(13) . . ?
C32 C27 C28 119.05(13) . . ?
C29 C28 C31 108.87(13) . . ?
C29 C28 C27 112.89(12) . . ?
C31 C28 C27 109.72(13) . . ?
C29 C28 C30 107.77(13) . . ?
C31 C28 C30 108.84(14) . . ?
C27 C28 C30 108.67(13) . . ?
C33 C32 C27 122.15(14) . . ?
C38 C33 C32 117.84(13) . . ?
C38 C33 C34 121.74(13) . . ?
C32 C33 C34 120.36(13) . . ?
C35 C34 C36 108.09(14) . . ?
C35 C34 C37 108.42(13) . . ?
C36 C34 C37 109.23(15) . . ?
C35 C34 C33 112.18(12) . . ?
C36 C34 C33 108.23(12) . . ?
C37 C34 C33 110.62(13) . . ?
C33 C38 C25 122.22(13) . . ?
C52 C39 C40 117.97(12) . . ?
C52 C39 C3 119.81(12) . . ?
C40 C39 C3 122.18(12) . . ?
C41 C40 C39 122.13(13) . . ?
C40 C41 C46 117.74(13) . . ?
C40 C41 C42 122.98(13) . . ?
C46 C41 C42 119.28(12) . . ?
C43 C42 C41 112.27(12) . . ?
C43 C42 C45 108.10(14) . . ?
C41 C42 C45 109.93(13) . . ?
C43 C42 C44 108.13(14) . . ?
C41 C42 C44 109.44(12) . . ?
C45 C42 C44 108.90(13) . . ?
C47 C46 C41 122.19(13) . . ?
C46 C47 C52 117.63(13) . . ?
C46 C47 C48 123.45(13) . . ?
C52 C47 C48 118.91(13) . . ?
C50 C48 C47 112.14(13) . . ?
C50 C48 C49 108.39(12) . . ?
C47 C48 C49 108.99(12) . . ?
C50 C48 C51 108.05(13) . . ?
C47 C48 C51 110.09(12) . . ?
C49 C48 C51 109.12(13) . . ?
C39 C52 C47 122.31(13) . . ?
O1 C53 C54 109.23(16) . . ?
O1 C55 C56 109.41(14) . . ?
O2 C57 C58 112.74(16) . . ?
O2 C59 C60 108.69(14) . . ?

loop_
_geom_bond_atom_site_label_1
_geom_bond_atom_site_label_2
_geom_bond_distance
_geom_bond_site_symmetry_2
_geom_bond_publ_flag
Si1 C1 1.8528(14) . ?
Si1 C19 1.8808(16) . ?
Si1 C20 1.8840(16) . ?
Si1 C21 1.8883(16) . ?
C1 C2 1.4653(19) . ?
C1 B1 1.550(2) . ?
C1 Li2 2.199(3) . ?
C1 Li1 2.202(3) . ?
O1 C55 1.439(2) . ?
O1 C53 1.443(2) . ?
O1 Li1 1.960(3) . ?
Li1 C2 2.180(3) . ?
Li1 C3 2.190(3) . ?
Li1 B1 2.235(3) . ?
Li1 C4 2.235(3) . ?
B1 C4 1.553(2) . ?
B1 C5 1.586(2) . ?
B1 Li2 2.213(3) . ?
Si2 C4 1.8588(14) . ?
Si2 C24 1.8793(16) . ?
Si2 C22 1.8815(16) . ?
Si2 C23 1.8836(16) . ?
C2 C3 1.4335(19) . ?
C2 C25 1.4919(19) . ?
C2 Li2 2.175(3) . ?
O2 C59 1.4250(19) . ?
O2 C57 1.448(2) . ?
O2 Li2 1.898(3) . ?
Li2 C3 2.189(3) . ?
Li2 C4 2.219(3) . ?
C5 C18 1.401(2) . ?
C5 C6 1.4042(19) . ?
C4 C3 1.4614(19) . ?
C3 C39 1.4967(18) . ?
C6 C7 1.393(2) . ?
C7 C12 1.392(2) . ?
C7 C8 1.543(2) . ?
C8 C10A 1.463(12) . ?
C8 C10 1.523(2) . ?
C8 C9 1.534(2) . ?
C8 C11A 1.541(12) . ?
C8 C11 1.543(2) . ?
C8 C9A 1.575(12) . ?
C12 C13 1.400(2) . ?
C13 C18 1.391(2) . ?
C13 C14 1.537(2) . ?
C14 C17 1.534(2) . ?
C14 C16 1.535(2) . ?
C14 C15 1.542(2) . ?
C25 C26 1.396(2) . ?
C25 C38 1.4005(19) . ?
C26 C27 1.395(2) . ?
C27 C32 1.396(2) . ?
C27 C28 1.535(2) . ?
C28 C29 1.527(2) . ?
C28 C31 1.528(2) . ?
C28 C30 1.541(2) . ?
C32 C33 1.392(2) . ?
C33 C38 1.392(2) . ?
C33 C34 1.5412(19) . ?
C34 C35 1.527(2) . ?
C34 C36 1.530(2) . ?
C34 C37 1.535(2) . ?
C39 C52 1.389(2) . ?
C39 C40 1.3997(19) . ?
C40 C41 1.3903(19) . ?
C41 C46 1.407(2) . ?
C41 C42 1.538(2) . ?
C42 C43 1.527(2) . ?
C42 C45 1.538(2) . ?
C42 C44 1.538(2) . ?
C46 C47 1.390(2) . ?
C47 C52 1.4021(19) . ?
C47 C48 1.536(2) . ?
C48 C50 1.533(2) . ?
C48 C49 1.538(2) . ?
C48 C51 1.543(2) . ?
C53 C54 1.499(3) . ?
C55 C56 1.493(3) . ?
C57 C58 1.496(3) . ?
C59 C60 1.483(3) . ?
